data_4511399
loop_
_publ_author_name
'He, Yan-Ping'
'Tan, Yan-Xi'
'Zhang, Jian'

_publ_section_title
;
 Organic Cation Templated Synthesis of Three
 Zinc--2,5-Thiophenedicarboxylate Frameworks for Selective Gas Sorption
;
_journal_issue 7
_journal_name_full 'Crystal Growth &amp; Design'
_journal_page_first 3493
_journal_paper_doi 10.1021/cg500436g
_journal_volume 14
_journal_year 2014
_chemical_formula_sum 'C24 H8 O16 S4 Zn3'
_chemical_formula_weight 876.65
_chemical_name_systematic
; 
 ? 
;
_space_group_IT_number 30
_symmetry_cell_setting orthorhombic
_symmetry_space_group_name_Hall 'P 2 -2bc'
_symmetry_space_group_name_H-M 'P n c 2'
_atom_sites_solution_hydrogens geom
_atom_sites_solution_primary direct
_atom_sites_solution_secondary difmap
_audit_creation_method SHELXL-97
_cell_angle_alpha 90.00
_cell_angle_beta 90.00
_cell_angle_gamma 90.00
_cell_formula_units_Z 4
_cell_length_a 14.6561(5)
_cell_length_b 23.4491(6)
_cell_length_c 16.0392(7)
_cell_measurement_reflns_used 4272
_cell_measurement_temperature 293(2)
_cell_measurement_theta_max 27.7484
_cell_measurement_theta_min 2.5346
_cell_volume 5512.2(3)
_computing_cell_refinement 'Bruker XSCANS'
_computing_data_collection 'Bruker XSCANS'
_computing_data_reduction 'Bruker SHELXTL'
_computing_molecular_graphics 'Bruker SHELXTL'
_computing_publication_material 'Bruker SHELXTL'
_computing_structure_refinement 'SHELXL-97 (Sheldrick, 1997)'
_computing_structure_solution 'SHELXS-97 (Sheldrick, 1990)'
_diffrn_ambient_temperature 293(2)
_diffrn_detector_area_resol_mean none
_diffrn_measured_fraction_theta_full 0.987
_diffrn_measured_fraction_theta_max 0.987
_diffrn_measurement_device_type 'Xcalibur, Eos'
_diffrn_measurement_method '\w scans'
_diffrn_radiation_monochromator graphite
_diffrn_radiation_source 'fine-focus sealed tube'
_diffrn_radiation_type MoK\a
_diffrn_radiation_wavelength 0.71073
_diffrn_reflns_av_R_equivalents 0.0209
_diffrn_reflns_av_sigmaI/netI 0.0321
_diffrn_reflns_limit_h_max 11
_diffrn_reflns_limit_h_min -17
_diffrn_reflns_limit_k_max 27
_diffrn_reflns_limit_k_min -27
_diffrn_reflns_limit_l_max 7
_diffrn_reflns_limit_l_min -18
_diffrn_reflns_number 11346
_diffrn_reflns_theta_full 25.00
_diffrn_reflns_theta_max 25.00
_diffrn_reflns_theta_min 2.54
_diffrn_standards_decay_% none
_diffrn_standards_interval_count none
_diffrn_standards_interval_time none
_diffrn_standards_number none
_exptl_absorpt_coefficient_mu 1.488
_exptl_absorpt_correction_T_max 1.00000
_exptl_absorpt_correction_T_min 0.80801
_exptl_absorpt_correction_type multi-scan
_exptl_absorpt_process_details none
_exptl_crystal_colour colourless
_exptl_crystal_density_diffrn 1.056
_exptl_crystal_density_meas 1.0565(1)
_exptl_crystal_density_method 'not measured'
_exptl_crystal_description block
_exptl_crystal_F_000 1736
_exptl_crystal_size_max 0.32
_exptl_crystal_size_mid 0.24
_exptl_crystal_size_min 0.16
_platon_squeeze_details
;
;
_refine_diff_density_max 0.510
_refine_diff_density_min -0.400
_refine_diff_density_rms 0.081
_refine_ls_abs_structure_details 'Flack H D (1983), Acta Cryst. A39, 876-881'
_refine_ls_abs_structure_Flack 0.426(15)
_refine_ls_extinction_method none
_refine_ls_goodness_of_fit_ref 1.025
_refine_ls_hydrogen_treatment mixed
_refine_ls_matrix_type full
_refine_ls_number_parameters 425
_refine_ls_number_reflns 6337
_refine_ls_number_restraints 1
_refine_ls_restrained_S_all 1.025
_refine_ls_R_factor_all 0.0467
_refine_ls_R_factor_gt 0.0387
_refine_ls_shift/su_max 0.001
_refine_ls_shift/su_mean 0.000
_refine_ls_structure_factor_coef Fsqd
_refine_ls_weighting_details 'calc w=1/[\s^2^(Fo^2^)+(0.0761P)^2^+0.0000P] where P=(Fo^2^+2Fc^2^)/3'
_refine_ls_weighting_scheme calc
_refine_ls_wR_factor_gt 0.1078
_refine_ls_wR_factor_ref 0.1121
_reflns_number_gt 5340
_reflns_number_total 6337
_reflns_threshold_expression >2sigma(I)
_cod_data_source_file cg500436g_si_002.cif
_cod_data_source_block 2
_cod_depositor_comments
;
The following automatic conversions were performed:

'_symmetry_cell_setting' value 'Orthorhombic' changed to
'orthorhombic' according to
/usr/data/users/saulius/crontab/automatic-downloads/rss-feeds/ACS/lib/dictionaries/cif_core.dic
dictionary named 'cif_core.dic' version 2.4.2 from 2011-04-26.

Automatic conversion script
Id: cif_fix_values 2281 2013-09-26 08:29:07Z andrius 

 Adding full bibliography for 4511398--4511400.cif.
;
_cod_original_sg_symbol_H-M Pnc2
_cod_database_code 4511399

loop_
_symmetry_equiv_pos_as_xyz
'x, y, z'
'-x, -y, z'
'x, -y+1/2, z+1/2'
'-x, y+1/2, z+1/2'

loop_
_atom_site_label
_atom_site_type_symbol
_atom_site_fract_x
_atom_site_fract_y
_atom_site_fract_z
_atom_site_U_iso_or_equiv
_atom_site_adp_type
_atom_site_occupancy
_atom_site_symmetry_multiplicity
_atom_site_calc_flag
_atom_site_refinement_flags
Zn1 Zn 0.88248(4) 0.36605(2) 0.05774(5) 0.03657(16) Uani 1 1 d .
Zn2 Zn 0.62738(4) 0.61430(2) -0.44387(5) 0.03650(16) Uani 1 1 d .
Zn3 Zn 1.0000 0.5000 0.10651(6) 0.02425(18) Uani 1 2 d S
Zn4 Zn 0.5000 0.5000 -0.39452(6) 0.02684(19) Uani 1 2 d S
O1 O 0.5033(2) 0.09134(15) 0.1048(3) 0.0563(11) Uani 1 1 d .
O2 O 0.5053(3) 0.1484(2) -0.0073(4) 0.0692(15) Uani 1 1 d .
O3 O 0.8159(3) 0.29436(18) 0.0462(3) 0.0633(13) Uani 1 1 d .
O4 O 0.9058(4) 0.2519(3) 0.1382(5) 0.129(3) Uani 1 1 d .
O5 O 0.6030(3) 0.50499(16) -0.3085(3) 0.0421(10) Uani 1 1 d .
O6 O 0.6860(3) 0.58247(19) -0.3434(3) 0.0657(14) Uani 1 1 d .
O7 O 0.8279(3) 0.4113(2) -0.0343(3) 0.0669(14) Uani 1 1 d .
O8 O 0.9105(4) 0.4839(3) 0.0074(3) 0.095(2) Uani 1 1 d .
O9 O 0.9429(3) 0.57987(17) 0.1155(3) 0.0771(16) Uani 1 1 d .
O10 O 0.9888(3) 0.65071(17) 0.0350(4) 0.0624(15) Uani 1 1 d .
O11 O 0.6950(3) 0.81523(17) 0.0472(4) 0.0663(13) Uani 1 1 d .
O12 O 0.5877(5) 0.7763(3) 0.1280(5) 0.149(3) Uani 1 1 d .
O13 O 1.0975(3) 0.52117(18) 0.1922(3) 0.0573(12) Uani 1 1 d .
O14 O 1.1610(3) 0.60588(17) 0.1619(3) 0.0567(12) Uani 1 1 d .
O15 O 1.3257(3) 0.43259(17) 0.4644(3) 0.0537(12) Uani 1 1 d .
O16 O 1.4040(3) 0.50883(16) 0.5069(3) 0.0475(11) Uani 1 1 d .
C1 C 1.3509(4) 0.4850(3) 0.4596(4) 0.0423(14) Uani 1 1 d .
C2 C 0.6672(4) 0.5393(2) -0.2996(4) 0.0420(14) Uani 1 1 d .
C3 C 0.8560(5) 0.4607(4) -0.0392(4) 0.0592(19) Uani 1 1 d .
C4 C 0.5436(4) 0.1276(2) 0.0544(6) 0.0523(17) Uani 1 1 d .
C5 C 0.8422(4) 0.6527(2) 0.0902(5) 0.0544(18) Uani 1 1 d .
C6 C 1.1547(4) 0.5603(3) 0.2021(4) 0.0496(16) Uani 1 1 d .
C7 C 0.7674(6) 0.6321(3) 0.1277(7) 0.103(4) Uani 1 1 d .
H7A H 0.7635 0.5957 0.1504 0.124 Uiso 1 1 calc R
C8 C 0.7964(5) 0.5682(3) -0.2024(5) 0.082(3) Uani 1 1 d .
H8A H 0.8088 0.6030 -0.2280 0.098 Uiso 1 1 calc R
C9 C 1.3111(4) 0.5187(3) 0.3913(4) 0.0515(17) Uani 1 1 d .
C10 C 0.6955(5) 0.1244(3) 0.1337(6) 0.077(3) Uani 1 1 d .
H10A H 0.6855 0.0905 0.1623 0.093 Uiso 1 1 calc R
C11 C 1.2821(5) 0.5917(3) 0.2982(5) 0.067(2) Uani 1 1 d .
H11A H 1.2919 0.6267 0.2723 0.080 Uiso 1 1 calc R
C12 C 1.3318(5) 0.5726(3) 0.3681(4) 0.065(2) Uani 1 1 d .
H12A H 1.3747 0.5950 0.3957 0.078 Uiso 1 1 calc R
C13 C 0.8177(4) 0.4965(3) -0.1087(4) 0.0540(18) Uani 1 1 d .
C14 C 0.9320(4) 0.6245(2) 0.0789(4) 0.0475(17) Uani 1 1 d .
C15 C 0.7708(4) 0.2056(3) 0.0952(5) 0.0597(18) Uani 1 1 d .
C16 C 0.6359(4) 0.1464(2) 0.0771(4) 0.0476(17) Uani 1 1 d .
C17 C 0.7740(5) 0.1582(3) 0.1445(6) 0.091(3) Uani 1 1 d .
H17A H 0.8218 0.1494 0.1805 0.109 Uiso 1 1 calc R
C18 C 0.7163(5) 0.7211(3) 0.0940(6) 0.075(2) Uani 1 1 d .
C19 C 0.7312(4) 0.5319(3) -0.2295(4) 0.0508(16) Uani 1 1 d .
C20 C 1.2185(4) 0.5538(2) 0.2727(4) 0.0510(17) Uani 1 1 d .
C21 C 0.8436(5) 0.5484(3) -0.1317(5) 0.085(3) Uani 1 1 d .
H21A H 0.8882 0.5694 -0.1041 0.102 Uiso 1 1 calc R
C22 C 0.8356(5) 0.2563(3) 0.0908(5) 0.068(2) Uani 1 1 d .
C23 C 0.6619(6) 0.7768(3) 0.0883(6) 0.075(2) Uani 1 1 d .
C24 C 0.6960(6) 0.6715(4) 0.1287(7) 0.117(4) Uani 1 1 d .
H24A H 0.6392 0.6635 0.1517 0.140 Uiso 1 1 calc R
S1 S 0.73168(10) 0.47069(7) -0.17016(11) 0.0468(4) Uani 1 1 d .
S2 S 1.22592(11) 0.49151(6) 0.32915(11) 0.0491(4) Uani 1 1 d .
S3 S 0.67438(11) 0.20883(6) 0.03939(12) 0.0572(5) Uani 1 1 d .
S4 S 0.82518(11) 0.72095(6) 0.05587(14) 0.0593(5) Uani 1 1 d .

loop_
_atom_site_aniso_label
_atom_site_aniso_U_11
_atom_site_aniso_U_22
_atom_site_aniso_U_33
_atom_site_aniso_U_23
_atom_site_aniso_U_13
_atom_site_aniso_U_12
Zn1 0.0359(3) 0.0379(3) 0.0359(4) -0.0036(4) 0.0004(4) -0.0078(2)
Zn2 0.0384(3) 0.0311(3) 0.0400(4) 0.0013(4) 0.0008(4) -0.0081(2)
Zn3 0.0224(4) 0.0239(3) 0.0265(4) 0.000 0.000 0.0009(3)
Zn4 0.0255(4) 0.0305(4) 0.0245(4) 0.000 0.000 0.0001(3)
O1 0.056(2) 0.042(2) 0.071(3) -0.019(3) 0.025(2) -0.0103(19)
O2 0.065(3) 0.057(3) 0.086(4) 0.016(3) -0.010(3) 0.002(2)
O3 0.072(3) 0.052(2) 0.065(3) 0.003(3) -0.005(3) -0.026(2)
O4 0.113(5) 0.122(5) 0.151(7) 0.034(5) -0.065(5) -0.055(4)
O5 0.038(2) 0.049(2) 0.039(3) 0.008(2) -0.013(2) -0.0003(18)
O6 0.064(3) 0.073(3) 0.060(3) 0.027(3) -0.022(3) -0.016(3)
O7 0.065(3) 0.075(3) 0.061(3) 0.013(3) -0.018(3) -0.003(3)
O8 0.093(4) 0.127(5) 0.064(4) 0.024(4) -0.051(3) -0.047(4)
O9 0.091(3) 0.044(2) 0.097(4) 0.024(3) 0.025(3) 0.038(2)
O10 0.047(2) 0.046(2) 0.094(4) 0.017(3) -0.009(3) 0.0034(19)
O11 0.074(3) 0.044(2) 0.081(4) -0.010(3) -0.019(3) 0.026(2)
O12 0.127(5) 0.139(6) 0.179(8) 0.049(6) 0.062(6) 0.090(5)
O13 0.073(3) 0.048(2) 0.051(3) 0.004(2) -0.027(3) -0.011(2)
O14 0.076(3) 0.046(2) 0.048(3) 0.011(2) -0.031(3) -0.015(2)
O15 0.059(3) 0.046(2) 0.056(3) 0.002(2) -0.024(2) -0.008(2)
O16 0.052(2) 0.049(2) 0.042(3) 0.005(2) -0.022(2) -0.0077(19)
C1 0.041(3) 0.055(4) 0.032(4) 0.007(3) -0.006(3) -0.006(3)
C2 0.044(3) 0.048(3) 0.034(4) -0.004(3) -0.011(3) 0.005(3)
C3 0.047(4) 0.099(6) 0.032(4) 0.013(4) -0.009(3) 0.001(4)
C4 0.050(3) 0.031(3) 0.076(5) -0.021(4) 0.030(4) -0.009(2)
C5 0.057(4) 0.034(3) 0.073(5) 0.009(3) 0.001(4) 0.005(3)
C6 0.049(4) 0.063(4) 0.037(4) -0.010(3) -0.011(3) -0.002(3)
C7 0.099(6) 0.049(4) 0.161(10) 0.054(5) 0.061(6) 0.032(4)
C8 0.096(6) 0.071(5) 0.078(6) 0.025(4) -0.046(5) -0.049(4)
C9 0.065(4) 0.046(3) 0.043(4) 0.002(3) -0.019(3) -0.010(3)
C10 0.081(5) 0.060(4) 0.091(7) 0.029(4) -0.018(5) -0.027(4)
C11 0.092(5) 0.049(4) 0.059(5) 0.015(3) -0.030(4) -0.033(4)
C12 0.073(4) 0.060(4) 0.061(5) 0.014(4) -0.044(4) -0.028(3)
C13 0.057(4) 0.070(4) 0.034(4) 0.007(3) -0.025(3) -0.010(3)
C14 0.050(3) 0.031(3) 0.061(5) -0.007(3) -0.001(3) 0.009(3)
C15 0.055(4) 0.051(3) 0.073(5) 0.008(4) -0.003(4) -0.015(3)
C16 0.051(3) 0.042(3) 0.050(5) 0.004(3) 0.009(3) -0.001(3)
C17 0.081(5) 0.079(5) 0.112(8) 0.032(5) -0.046(5) -0.027(4)
C18 0.070(4) 0.070(4) 0.087(6) 0.015(4) 0.013(4) 0.034(4)
C19 0.049(4) 0.059(4) 0.044(4) 0.006(3) -0.023(3) -0.006(3)
C20 0.062(4) 0.048(3) 0.043(4) 0.005(3) -0.033(3) -0.015(3)
C21 0.091(5) 0.081(5) 0.083(6) 0.021(5) -0.053(5) -0.042(5)
C22 0.061(4) 0.082(5) 0.060(5) -0.007(5) -0.005(4) -0.030(4)
C23 0.076(5) 0.066(5) 0.084(7) 0.003(5) 0.001(5) 0.039(4)
C24 0.076(5) 0.093(6) 0.181(11) 0.068(7) 0.056(6) 0.047(5)
S1 0.0467(8) 0.0542(9) 0.0395(9) 0.0048(8) -0.0177(8) -0.0093(7)
S2 0.0576(9) 0.0452(8) 0.0445(10) 0.0064(8) -0.0250(9) -0.0142(7)
S3 0.0570(9) 0.0445(7) 0.0702(14) 0.0151(9) -0.0090(9) -0.0176(7)
S4 0.0613(9) 0.0348(7) 0.0818(13) 0.0166(10) 0.0016(12) 0.0153(6)

loop_
_atom_type_symbol
_atom_type_description
_atom_type_scat_dispersion_real
_atom_type_scat_dispersion_imag
_atom_type_scat_source
C C 0.0033 0.0016 'International Tables Vol C Tables 4.2.6.8 and 6.1.1.4'
H H 0.0000 0.0000 'International Tables Vol C Tables 4.2.6.8 and 6.1.1.4'
O O 0.0106 0.0060 'International Tables Vol C Tables 4.2.6.8 and 6.1.1.4'
S S 0.1246 0.1234 'International Tables Vol C Tables 4.2.6.8 and 6.1.1.4'
Zn Zn 0.2839 1.4301 'International Tables Vol C Tables 4.2.6.8 and 6.1.1.4'

loop_
_geom_angle_atom_site_label_1
_geom_angle_atom_site_label_2
_geom_angle_atom_site_label_3
_geom_angle
_geom_angle_site_symmetry_1
_geom_angle_site_symmetry_3
O14 Zn1 O3 102.3(2) 2_765 .
O14 Zn1 O10 123.6(2) 2_765 2_765
O3 Zn1 O10 106.91(19) . 2_765
O14 Zn1 O7 109.4(2) 2_765 .
O3 Zn1 O7 100.9(2) . .
O10 Zn1 O7 110.9(2) 2_765 .
O11 Zn2 O15 104.1(2) 3_564 2_764
O11 Zn2 O6 99.3(2) 3_564 .
O15 Zn2 O6 104.4(2) 2_764 .
O11 Zn2 O1 134.61(19) 3_564 4_654
O15 Zn2 O1 116.55(16) 2_764 4_654
O6 Zn2 O1 89.78(18) . 4_654
O11 Zn2 O2 95.82(18) 3_564 4_654
O15 Zn2 O2 99.0(2) 2_764 4_654
O6 Zn2 O2 148.0(2) . 4_654
O1 Zn2 O2 59.98(17) 4_654 4_654
O11 Zn2 C4 113.72(19) 3_564 4_654
O15 Zn2 C4 114.1(2) 2_764 4_654
O6 Zn2 C4 119.2(3) . 4_654
O1 Zn2 C4 31.4(2) 4_654 4_654
O2 Zn2 C4 29.2(2) 4_654 4_654
O13 Zn3 O13 95.4(3) . 2_765
O13 Zn3 O9 90.9(2) . .
O13 Zn3 O9 83.67(19) 2_765 .
O13 Zn3 O9 83.67(19) . 2_765
O13 Zn3 O9 90.9(2) 2_765 2_765
O9 Zn3 O9 172.0(3) . 2_765
O13 Zn3 O8 172.6(2) . .
O13 Zn3 O8 91.6(2) 2_765 .
O9 Zn3 O8 87.9(2) . .
O9 Zn3 O8 98.3(2) 2_765 .
O13 Zn3 O8 91.6(2) . 2_765
O13 Zn3 O8 172.6(2) 2_765 2_765
O9 Zn3 O8 98.3(2) . 2_765
O9 Zn3 O8 87.9(2) 2_765 2_765
O8 Zn3 O8 81.3(3) . 2_765
O5 Zn4 O5 95.3(2) . 2_665
O5 Zn4 O16 169.37(15) . 1_454
O5 Zn4 O16 91.06(16) 2_665 1_454
O5 Zn4 O16 91.06(16) . 2_764
O5 Zn4 O16 169.36(15) 2_665 2_764
O16 Zn4 O16 84.0(3) 1_454 2_764
O5 Zn4 O1 87.88(15) . 4_654
O5 Zn4 O1 92.50(17) 2_665 4_654
O16 Zn4 O1 83.34(16) 1_454 4_654
O16 Zn4 O1 96.25(17) 2_764 4_654
O5 Zn4 O1 92.49(17) . 3_554
O5 Zn4 O1 87.88(15) 2_665 3_554
O16 Zn4 O1 96.25(17) 1_454 3_554
O16 Zn4 O1 83.34(16) 2_764 3_554
O1 Zn4 O1 179.4(3) 4_654 3_554
C4 O1 Zn2 90.9(4) . 4_645
C4 O1 Zn4 131.4(4) . 3
Zn2 O1 Zn4 103.49(16) 4_645 3
C4 O2 Zn2 84.0(4) . 4_645
C22 O3 Zn1 118.1(5) . .
C2 O5 Zn4 132.1(4) . .
C2 O6 Zn2 131.6(4) . .
C3 O7 Zn1 114.6(4) . .
C3 O8 Zn3 162.5(5) . .
C14 O9 Zn3 143.9(5) . .
C14 O10 Zn1 115.9(4) . 2_765
C23 O11 Zn2 112.9(5) . 3_565
C6 O13 Zn3 136.9(4) . .
C6 O14 Zn1 136.2(4) . 2_765
C1 O15 Zn2 118.7(4) . 2_766
C1 O16 Zn4 147.0(4) . 1_656
O16 C1 O15 125.6(6) . .
O16 C1 C9 118.0(5) . .
O15 C1 C9 116.4(5) . .
O5 C2 O6 128.2(6) . .
O5 C2 C19 119.4(6) . .
O6 C2 C19 112.4(5) . .
O8 C3 O7 126.6(7) . .
O8 C3 C13 116.7(7) . .
O7 C3 C13 116.6(6) . .
O2 C4 O1 122.9(5) . .
O2 C4 C16 119.9(6) . .
O1 C4 C16 117.1(7) . .
O2 C4 Zn2 66.9(3) . 4_645
O1 C4 Zn2 57.8(3) . 4_645
C16 C4 Zn2 161.5(5) . 4_645
C7 C5 C14 128.2(5) . .
C7 C5 S4 111.2(5) . .
C14 C5 S4 120.6(5) . .
O14 C6 O13 127.6(6) . .
O14 C6 C20 115.9(5) . .
O13 C6 C20 116.4(6) . .
C5 C7 C24 112.4(6) . .
C5 C7 H7A 123.8 . .
C24 C7 H7A 123.8 . .
C19 C8 C21 113.5(6) . .
C19 C8 H8A 123.3 . .
C21 C8 H8A 123.3 . .
C12 C9 C1 128.2(6) . .
C12 C9 S2 110.5(5) . .
C1 C9 S2 121.3(4) . .
C16 C10 C17 113.2(6) . .
C16 C10 H10A 123.4 . .
C17 C10 H10A 123.4 . .
C20 C11 C12 112.7(6) . .
C20 C11 H11A 123.6 . .
C12 C11 H11A 123.6 . .
C9 C12 C11 113.6(5) . .
C9 C12 H12A 123.2 . .
C11 C12 H12A 123.2 . .
C21 C13 C3 127.7(6) . .
C21 C13 S1 112.0(5) . .
C3 C13 S1 120.3(5) . .
O9 C14 O10 127.5(6) . .
O9 C14 C5 116.4(6) . .
O10 C14 C5 116.0(5) . .
C17 C15 C22 129.9(7) . .
C17 C15 S3 112.1(5) . .
C22 C15 S3 117.8(6) . .
C10 C16 C4 130.1(6) . .
C10 C16 S3 110.7(5) . .
C4 C16 S3 118.7(5) . .
C15 C17 C10 111.0(7) . .
C15 C17 H17A 124.5 . .
C10 C17 H17A 124.5 . .
C24 C18 C23 131.1(7) . .
C24 C18 S4 111.0(5) . .
C23 C18 S4 117.8(6) . .
C8 C19 C2 128.3(6) . .
C8 C19 S1 110.2(5) . .
C2 C19 S1 121.5(4) . .
C11 C20 C6 126.8(6) . .
C11 C20 S2 110.9(5) . .
C6 C20 S2 122.1(4) . .
C13 C21 C8 112.7(6) . .
C13 C21 H21A 123.6 . .
C8 C21 H21A 123.6 . .
O3 C22 O4 128.0(7) . .
O3 C22 C15 117.8(7) . .
O4 C22 C15 114.3(8) . .
O11 C23 O12 128.6(7) . .
O11 C23 C18 117.1(7) . .
O12 C23 C18 114.3(8) . .
C18 C24 C7 114.1(7) . .
C18 C24 H24A 123.0 . .
C7 C24 H24A 123.0 . .
C13 S1 C19 91.5(3) . .
C9 S2 C20 92.1(3) . .
C15 S3 C16 92.9(3) . .
C18 S4 C5 91.3(3) . .

loop_
_geom_bond_atom_site_label_1
_geom_bond_atom_site_label_2
_geom_bond_distance
_geom_bond_site_symmetry_2
Zn1 O14 1.906(4) 2_765
Zn1 O3 1.953(4) .
Zn1 O10 1.961(4) 2_765
Zn1 O7 1.986(5) .
Zn2 O11 1.932(4) 3_564
Zn2 O15 1.961(4) 2_764
Zn2 O6 1.973(4) .
Zn2 O1 2.138(4) 4_654
Zn2 O2 2.336(5) 4_654
Zn2 C4 2.526(6) 4_654
Zn3 O13 2.044(4) .
Zn3 O13 2.044(4) 2_765
Zn3 O9 2.056(4) .
Zn3 O9 2.056(4) 2_765
Zn3 O8 2.095(5) .
Zn3 O8 2.095(5) 2_765
Zn4 O5 2.049(4) .
Zn4 O5 2.049(4) 2_665
Zn4 O16 2.127(4) 1_454
Zn4 O16 2.127(4) 2_764
Zn4 O1 2.142(3) 4_654
Zn4 O1 2.142(3) 3_554
O1 C4 1.315(8) .
O1 Zn2 2.138(4) 4_645
O1 Zn4 2.142(3) 3
O2 C4 1.239(9) .
O2 Zn2 2.336(5) 4_645
O3 C22 1.180(9) .
O4 C22 1.282(9) .
O5 C2 1.247(7) .
O6 C2 1.262(7) .
O7 C3 1.231(8) .
O8 C3 1.223(8) .
O9 C14 1.210(7) .
O10 C14 1.253(7) .
O10 Zn1 1.961(4) 2_765
O11 C23 1.218(9) .
O11 Zn2 1.932(4) 3_565
O12 C23 1.261(10) .
O13 C6 1.254(8) .
O14 C6 1.251(7) .
O14 Zn1 1.906(4) 2_765
O15 C1 1.286(7) .
O15 Zn2 1.961(4) 2_766
O16 C1 1.222(7) .
O16 Zn4 2.127(4) 1_656
C1 C9 1.471(8) .
C2 C19 1.475(8) .
C3 C13 1.503(9) .
C4 C16 1.467(8) .
C4 Zn2 2.526(6) 4_645
C5 C7 1.341(9) .
C5 C14 1.483(8) .
C5 S4 1.710(5) .
C6 C20 1.478(8) .
C7 C24 1.395(9) .
C7 H7A 0.9300 .
C8 C19 1.351(8) .
C8 C21 1.407(10) .
C8 H8A 0.9300 .
C9 C12 1.352(8) .
C9 S2 1.721(6) .
C10 C16 1.361(9) .
C10 C17 1.408(9) .
C10 H10A 0.9300 .
C11 C20 1.352(8) .
C11 C12 1.411(8) .
C11 H11A 0.9300 .
C12 H12A 0.9300 .
C13 C21 1.329(8) .
C13 S1 1.711(6) .
C15 C17 1.364(10) .
C15 C22 1.523(9) .
C15 S3 1.675(7) .
C16 S3 1.682(6) .
C17 H17A 0.9300 .
C18 C24 1.324(10) .
C18 C23 1.532(8) .
C18 S4 1.709(7) .
C19 S1 1.722(6) .
C20 S2 1.721(6) .
C21 H21A 0.9300 .
C24 H24A 0.9300 .

loop_
_platon_squeeze_void_nr
_platon_squeeze_void_average_x
_platon_squeeze_void_average_y
_platon_squeeze_void_average_z
_platon_squeeze_void_volume
_platon_squeeze_void_count_electrons
1 -0.023 -0.002 0.036 3100.9 206.0
